data_7119015
loop_
_publ_author_name
'Xin He'
'Hai-Xia Liu'
'Liang Zhao'

_publ_section_title
;
 Integration of acetylenic carbon clusters and silver clusters: template
 synthesis and stability enhancement
;
_journal_name_full Chem.Commun.
_journal_page_first 5682
_journal_volume 52
_journal_year 2016
_chemical_formula_moiety '[Ag12{(C?C)2C=C(C?C)2}(CO2CF3)10(CH3CN)4][Ag(CH3CN)4]2'
_chemical_formula_sum 'C27 H18 Ag7 F15 N6 O10'
_chemical_formula_weight 1626.56
_chemical_name_systematic
; 
 ? 
;
_chemical_properties_physical Light-sensitive
_space_group_IT_number 2
_symmetry_cell_setting triclinic
_symmetry_space_group_name_Hall '-P 1'
_symmetry_space_group_name_H-M 'P -1'
_atom_sites_solution_hydrogens geom
_atom_sites_solution_primary direct
_atom_sites_solution_secondary difmap
_audit_creation_method SHELXL-97
_audit_update_record
;
2015-01-24 deposited with the CCDC.
2016-03-23 downloaded from the CCDC.
;
_cell_angle_alpha 72.77(3)
_cell_angle_beta 82.43(3)
_cell_angle_gamma 86.08(3)
_cell_formula_units_Z 2
_cell_length_a 8.7316(17)
_cell_length_b 15.311(3)
_cell_length_c 16.873(3)
_cell_measurement_reflns_used 9186
_cell_measurement_temperature 173(2)
_cell_measurement_theta_max 33.0326
_cell_measurement_theta_min 2.1424
_cell_volume 2134.7(8)
_computing_structure_refinement 'SHELXL-97 (Sheldrick, 1997)'
_computing_structure_solution 'SHELXS-97 (Sheldrick, 1990)'
_diffrn_ambient_temperature 173(2)
_diffrn_measured_fraction_theta_full 0.988
_diffrn_measured_fraction_theta_max 0.988
_diffrn_radiation_monochromator graphite
_diffrn_radiation_source 'fine-focus sealed tube'
_diffrn_radiation_type MoK\a
_diffrn_radiation_wavelength 0.71073
_diffrn_reflns_av_R_equivalents 0.0466
_diffrn_reflns_av_sigmaI/netI 0.0676
_diffrn_reflns_limit_h_max 10
_diffrn_reflns_limit_h_min -10
_diffrn_reflns_limit_k_max 18
_diffrn_reflns_limit_k_min -18
_diffrn_reflns_limit_l_max 20
_diffrn_reflns_limit_l_min -20
_diffrn_reflns_number 15420
_diffrn_reflns_theta_full 25.01
_diffrn_reflns_theta_max 25.01
_diffrn_reflns_theta_min 2.52
_exptl_absorpt_coefficient_mu 3.266
_exptl_absorpt_correction_T_max 1.0000
_exptl_absorpt_correction_T_min 0.7623
_exptl_absorpt_correction_type multi-scan
_exptl_crystal_colour Yellow
_exptl_crystal_density_diffrn 2.530
_exptl_crystal_density_method 'not measured'
_exptl_crystal_description Prism
_exptl_crystal_F_000 1532
_exptl_crystal_preparation Luminescent
_exptl_crystal_recrystallization_method 'Re-crystallisation from solvent: Acetonitrile Ether'
_exptl_crystal_size_max 0.20
_exptl_crystal_size_mid 0.08
_exptl_crystal_size_min 0.07
_refine_diff_density_max 1.640
_refine_diff_density_min -0.768
_refine_diff_density_rms 0.183
_refine_ls_extinction_method none
_refine_ls_goodness_of_fit_ref 1.159
_refine_ls_hydrogen_treatment constr
_refine_ls_matrix_type full
_refine_ls_number_parameters 670
_refine_ls_number_reflns 7453
_refine_ls_number_restraints 90
_refine_ls_restrained_S_all 1.161
_refine_ls_R_factor_all 0.0809
_refine_ls_R_factor_gt 0.0637
_refine_ls_shift/su_max 0.000
_refine_ls_shift/su_mean 0.000
_refine_ls_structure_factor_coef Fsqd
_refine_ls_weighting_details 'calc w=1/[\s^2^(Fo^2^)+(0.0196P)^2^+24.3914P] where P=(Fo^2^+2Fc^2^)/3'
_refine_ls_weighting_scheme calc
_refine_ls_wR_factor_gt 0.1100
_refine_ls_wR_factor_ref 0.1191
_reflns_number_gt 6285
_reflns_number_total 7453
_reflns_threshold_expression >2sigma(I)
_cod_data_source_file c6cc01454b2.cif
_cod_data_source_block y
_cod_depositor_comments
;
The following automatic conversions were performed:

'_refine_ls_hydrogen_treatment' value 'Constr' changed to 'constr'
according to the built-in table from CIF Core dictionary named
'cif_core.dic' version 2.4.1 from 2010-06-29.

Automatic conversion script
Id: cif_fix_values 4609 2016-04-01 06:22:49Z antanas 
;
_cod_original_cell_volume 2134.8(7)
_cod_original_sg_symbol_H-M P-1
_cod_database_code 7119015

loop_
_symmetry_equiv_pos_as_xyz
'x, y, z'
'-x, -y, -z'

loop_
_atom_site_label
_atom_site_type_symbol
_atom_site_fract_x
_atom_site_fract_y
_atom_site_fract_z
_atom_site_U_iso_or_equiv
_atom_site_adp_type
_atom_site_occupancy
_atom_site_symmetry_multiplicity
_atom_site_calc_flag
_atom_site_refinement_flags
_atom_site_disorder_assembly
_atom_site_disorder_group
Ag1 Ag 0.81517(9) 0.21441(5) -0.88850(5) 0.0280(2) Uani 1 1 d . . .
Ag2 Ag 0.79389(9) 0.34772(6) -0.79374(5) 0.0296(2) Uani 1 1 d . . .
Ag3 Ag 1.00789(9) 0.36994(5) -0.94301(5) 0.02478(19) Uani 1 1 d . . .
Ag4 Ag 0.14992(9) 0.30485(6) -0.77955(5) 0.0271(2) Uani 1 1 d . . .
Ag5 Ag 0.23368(10) 0.21216(6) -0.90321(5) 0.0311(2) Uani 1 1 d . . .
Ag6 Ag 0.49519(9) 0.29511(5) -0.86468(6) 0.0307(2) Uani 1 1 d . . .
Ag7 Ag 0.15987(12) 0.28617(7) -0.35590(6) 0.0463(3) Uani 1 1 d . . .
C1 C 0.7513(11) 0.3587(6) -0.9280(6) 0.021(2) Uani 1 1 d . . .
C2 C 0.6650(11) 0.4205(6) -0.9605(6) 0.019(2) Uani 1 1 d . . .
C3 C 0.5784(11) 0.4992(6) -1.0036(6) 0.018(2) Uani 1 1 d . . .
C4 C 0.6671(11) 0.5773(6) -1.0525(6) 0.022(2) Uani 1 1 d . . .
C5 C 0.7526(12) 0.6389(7) -1.0903(7) 0.025(2) Uani 1 1 d . . .
O1 O 0.5141(8) 0.3934(5) -0.7669(5) 0.0328(18) Uani 1 1 d . . .
O2 O 0.2900(9) 0.3505(6) -0.6887(5) 0.039(2) Uani 1 1 d . . .
C6 C 0.4165(12) 0.3866(7) -0.7065(7) 0.027(2) Uani 1 1 d . A .
C7 C 0.4586(13) 0.4328(7) -0.6416(7) 0.045(3) Uani 1 1 d D . .
F11 F 0.3483(15) 0.4872(10) -0.6206(11) 0.118(7) Uani 0.90(2) 1 d PD A 1
F12 F 0.4857(19) 0.3702(8) -0.5725(6) 0.093(6) Uani 0.90(2) 1 d PD A 1
F13 F 0.5839(13) 0.4809(10) -0.6673(7) 0.094(5) Uani 0.90(2) 1 d PD A 1
F11' F 0.593(6) 0.426(5) -0.635(4) 0.03(2) Uani 0.10(2) 1 d PDU A 2
F12' F 0.428(8) 0.510(4) -0.678(5) 0.06(3) Uani 0.10(2) 1 d PDU A 2
F13' F 0.387(7) 0.415(5) -0.574(3) 0.03(2) Uani 0.10(2) 1 d PDU A 2
O3 O 0.9698(8) 0.5330(5) -0.9147(4) 0.0304(18) Uani 1 1 d . . .
O4 O 0.9621(8) 0.4584(5) -0.7794(4) 0.0282(17) Uani 1 1 d . . .
C8 C 1.0021(12) 0.5216(7) -0.8432(7) 0.026(2) Uani 1 1 d . . .
C9 C 1.1021(14) 0.5949(7) -0.8303(7) 0.030(3) Uani 1 1 d . . .
F21 F 1.0753(9) 0.6760(4) -0.8802(5) 0.054(2) Uani 1 1 d . . .
F22 F 1.0858(9) 0.5992(5) -0.7540(5) 0.057(2) Uani 1 1 d . . .
F23 F 1.2513(8) 0.5733(5) -0.8497(5) 0.053(2) Uani 1 1 d . . .
O5 O 0.7483(9) 0.1336(5) -0.9753(6) 0.043(2) Uani 1 1 d . . .
O6 O 0.5172(9) 0.2100(6) -0.9879(5) 0.039(2) Uani 1 1 d . . .
C10 C 0.6249(14) 0.1590(8) -1.0068(7) 0.032(3) Uani 1 1 d . B .
C11 C 0.6062(11) 0.1248(7) -1.0806(7) 0.040(3) Uani 1 1 d D . .
F31 F 0.6745(16) 0.1818(9) -1.1497(6) 0.113(6) Uani 0.92(2) 1 d PD B 1
F32 F 0.6734(14) 0.0443(7) -1.0778(8) 0.094(5) Uani 0.92(2) 1 d PD B 1
F33 F 0.4648(10) 0.1214(9) -1.0940(7) 0.089(5) Uani 0.92(2) 1 d PD B 1
F31' F 0.528(9) 0.188(5) -1.141(4) 0.04(3) Uani 0.08(2) 1 d PDU B 2
F32' F 0.508(9) 0.051(5) -1.058(6) 0.05(3) Uani 0.08(2) 1 d PDU B 2
F33' F 0.725(12) 0.095(6) -1.131(6) 0.09(5) Uani 0.08(2) 1 d PDU B 2
O7 O 0.5334(9) 0.1538(5) -0.7765(5) 0.0349(19) Uani 1 1 d . . .
O8 O 0.3271(9) 0.0892(5) -0.8012(6) 0.048(2) Uani 1 1 d . . .
C12 C 0.4518(14) 0.0914(8) -0.7715(7) 0.034(3) Uani 1 1 d . C .
C13 C 0.5066(12) -0.0036(8) -0.7168(6) 0.045(3) Uani 1 1 d D . .
F41 F 0.598(2) -0.0471(11) -0.7590(10) 0.059(6) Uani 0.52(2) 1 d PDU C 1
F42 F 0.4015(17) -0.0578(12) -0.6745(12) 0.070(7) Uani 0.52(2) 1 d PDU C 1
F43 F 0.592(2) 0.0081(10) -0.6617(10) 0.056(7) Uani 0.52(2) 1 d PD C 1
F41' F 0.6514(19) -0.0162(15) -0.715(2) 0.19(3) Uani 0.48(2) 1 d PD C 2
F42' F 0.459(3) -0.0695(11) -0.7431(12) 0.069(7) Uani 0.48(2) 1 d PDU C 2
F43' F 0.439(3) -0.0238(12) -0.6400(9) 0.088(11) Uani 0.48(2) 1 d PD C 2
O9 O -0.2168(10) 0.2523(5) -0.6630(5) 0.038(2) Uani 1 1 d . . .
O10 O 0.0334(9) 0.2047(5) -0.6668(5) 0.038(2) Uani 1 1 d . . .
C14 C -0.1029(14) 0.2058(7) -0.6355(7) 0.030(3) Uani 1 1 d . . .
C15 C -0.1430(15) 0.1352(10) -0.5509(7) 0.044(3) Uani 1 1 d . . .
F51 F -0.2017(14) 0.0617(6) -0.5576(6) 0.095(3) Uani 1 1 d . . .
F52 F -0.2434(14) 0.1647(7) -0.5016(5) 0.110(4) Uani 1 1 d . . .
F53 F -0.0236(11) 0.1089(8) -0.5095(6) 0.114(4) Uani 1 1 d . . .
N1 N 0.1391(14) 0.4420(8) -0.4194(7) 0.053(3) Uani 1 1 d . . .
C16 C 0.0973(14) 0.5137(8) -0.4223(7) 0.033(3) Uani 1 1 d . . .
C17 C 0.0435(16) 0.6054(8) -0.4237(8) 0.045(3) Uani 1 1 d . . .
H17A H 0.1244 0.6370 -0.4114 0.054 Uiso 1 1 calc R . .
H17B H -0.0447 0.6027 -0.3826 0.054 Uiso 1 1 calc R . .
H17C H 0.0150 0.6375 -0.4781 0.054 Uiso 1 1 calc R . .
N2 N 0.2704(14) 0.2099(7) -0.4431(8) 0.055(3) Uani 1 1 d . . .
C18 C 0.3141(15) 0.1812(8) -0.4976(9) 0.041(3) Uani 1 1 d . . .
C19 C 0.3721(17) 0.1464(9) -0.5658(9) 0.056(4) Uani 1 1 d . . .
H19A H 0.4709 0.1717 -0.5900 0.067 Uiso 1 1 calc R . .
H19B H 0.3013 0.1630 -0.6072 0.067 Uiso 1 1 calc R . .
H19C H 0.3830 0.0809 -0.5460 0.067 Uiso 1 1 calc R . .
N3 N 0.2603(12) 0.2957(8) -0.2404(7) 0.046(3) Uani 1 1 d . . .
C20 C 0.3123(13) 0.3267(9) -0.1988(8) 0.042(3) Uani 1 1 d . . .
C21 C 0.3750(14) 0.3672(9) -0.1420(8) 0.042(3) Uani 1 1 d . . .
H21A H 0.4205 0.3198 -0.0997 0.051 Uiso 1 1 calc R . .
H21B H 0.2933 0.3984 -0.1162 0.051 Uiso 1 1 calc R . .
H21C H 0.4523 0.4099 -0.1729 0.051 Uiso 1 1 calc R . .
N4 N -0.1045(15) 0.2633(8) -0.3478(7) 0.054(3) Uani 1 1 d . . .
C22 C -0.2291(16) 0.2723(9) -0.3558(8) 0.039(3) Uani 1 1 d . . .
C23 C -0.3909(16) 0.2884(10) -0.3695(11) 0.064(4) Uani 1 1 d . . .
H23A H -0.4533 0.2479 -0.3242 0.077 Uiso 1 1 calc R . .
H23B H -0.4054 0.2772 -0.4210 0.077 Uiso 1 1 calc R . .
H23C H -0.4207 0.3506 -0.3723 0.077 Uiso 1 1 calc R . .
N5 N 0.1383(11) 0.1574(7) -0.9940(6) 0.038(2) Uani 1 1 d . . .
C24 C 0.1132(13) 0.1251(8) -1.0440(8) 0.035(3) Uani 1 1 d . . .
C25 C 0.0876(16) 0.0826(9) -1.1048(8) 0.050(4) Uani 1 1 d . . .
H25A H 0.1450 0.1128 -1.1572 0.060 Uiso 1 1 calc R . .
H25B H -0.0206 0.0865 -1.1110 0.060 Uiso 1 1 calc R . .
H25C H 0.1211 0.0194 -1.0873 0.060 Uiso 1 1 calc R . .
N6 N 0.9329(11) 0.0988(6) -0.8049(6) 0.036(2) Uani 1 1 d . . .
C26 C 0.9808(13) 0.0423(8) -0.7554(7) 0.035(3) Uani 1 1 d . . .
C27 C 1.0446(18) -0.0325(10) -0.6927(10) 0.074(5) Uani 1 1 d . . .
H27A H 1.1017 -0.0085 -0.6593 0.089 Uiso 1 1 calc R . .
H27B H 1.1122 -0.0700 -0.7195 0.089 Uiso 1 1 calc R . .
H27C H 0.9622 -0.0685 -0.6576 0.089 Uiso 1 1 calc R . .

loop_
_atom_site_aniso_label
_atom_site_aniso_U_11
_atom_site_aniso_U_22
_atom_site_aniso_U_33
_atom_site_aniso_U_23
_atom_site_aniso_U_13
_atom_site_aniso_U_12
Ag1 0.0268(4) 0.0198(4) 0.0356(5) -0.0033(4) -0.0102(4) 0.0025(3)
Ag2 0.0257(4) 0.0384(5) 0.0221(4) -0.0041(4) -0.0054(3) -0.0002(4)
Ag3 0.0188(4) 0.0298(4) 0.0240(4) -0.0041(4) -0.0048(3) -0.0007(3)
Ag4 0.0283(4) 0.0307(5) 0.0203(4) -0.0043(4) -0.0013(3) -0.0033(4)
Ag5 0.0367(5) 0.0239(4) 0.0346(5) -0.0089(4) -0.0091(4) -0.0024(4)
Ag6 0.0202(4) 0.0245(4) 0.0428(5) -0.0009(4) -0.0080(4) -0.0012(3)
Ag7 0.0523(6) 0.0464(6) 0.0469(6) -0.0218(5) -0.0137(5) 0.0039(5)
C1 0.026(5) 0.016(5) 0.020(5) 0.000(4) -0.008(4) 0.002(4)
C2 0.019(5) 0.020(5) 0.016(5) 0.000(4) -0.001(4) -0.003(4)
C3 0.023(5) 0.019(5) 0.016(5) -0.011(4) -0.009(4) 0.005(4)
C4 0.023(5) 0.011(5) 0.030(6) -0.005(5) -0.010(5) 0.011(4)
C5 0.020(5) 0.023(6) 0.033(6) -0.009(5) -0.012(5) 0.014(5)
O1 0.024(4) 0.050(5) 0.031(4) -0.024(4) -0.003(3) 0.003(4)
O2 0.040(5) 0.051(5) 0.034(5) -0.025(4) -0.002(4) -0.012(4)
C6 0.023(6) 0.023(6) 0.033(6) -0.003(5) -0.015(5) 0.004(5)
C7 0.060(9) 0.047(8) 0.038(8) -0.021(7) -0.016(7) -0.012(7)
F11 0.086(10) 0.153(14) 0.179(17) -0.145(14) -0.034(11) 0.027(9)
F12 0.173(16) 0.072(8) 0.046(6) -0.015(6) -0.051(7) -0.031(9)
F13 0.117(10) 0.120(12) 0.060(7) -0.034(8) 0.003(7) -0.094(9)
F11' 0.03(2) 0.03(2) 0.03(2) -0.022(12) -0.005(10) -0.001(10)
F12' 0.06(3) 0.06(3) 0.06(3) -0.015(13) -0.007(11) -0.001(10)
F13' 0.03(2) 0.03(2) 0.03(2) -0.007(11) -0.001(10) -0.003(10)
O3 0.032(4) 0.028(4) 0.025(4) 0.001(3) -0.003(3) 0.000(3)
O4 0.034(4) 0.030(4) 0.025(4) -0.011(4) -0.006(3) -0.009(3)
C8 0.031(6) 0.024(6) 0.024(6) -0.008(5) -0.005(5) 0.004(5)
C9 0.043(7) 0.024(6) 0.027(6) -0.013(5) -0.007(5) 0.001(5)
F21 0.079(6) 0.027(4) 0.056(5) -0.007(4) -0.010(4) -0.013(4)
F22 0.060(5) 0.072(5) 0.051(5) -0.036(4) 0.000(4) -0.017(4)
F23 0.026(4) 0.073(5) 0.067(5) -0.032(4) -0.001(4) -0.010(4)
O5 0.033(5) 0.041(5) 0.063(6) -0.017(4) -0.032(4) 0.008(4)
O6 0.043(5) 0.050(5) 0.036(5) -0.029(4) -0.013(4) 0.008(4)
C10 0.040(7) 0.028(6) 0.026(6) -0.006(5) 0.003(5) -0.011(5)
C11 0.035(7) 0.056(8) 0.046(8) -0.039(7) -0.011(6) 0.003(6)
F31 0.156(15) 0.153(13) 0.037(6) -0.039(7) 0.017(7) -0.063(10)
F32 0.121(11) 0.092(9) 0.108(10) -0.081(9) -0.055(8) 0.054(8)
F33 0.043(6) 0.161(14) 0.111(10) -0.108(11) -0.029(6) 0.011(6)
F31' 0.04(3) 0.04(3) 0.04(3) -0.014(13) -0.007(11) -0.007(10)
F32' 0.05(3) 0.05(3) 0.05(3) -0.012(13) -0.009(11) -0.004(10)
F33' 0.09(5) 0.09(5) 0.09(5) -0.027(17) -0.010(12) -0.003(10)
O7 0.037(5) 0.030(4) 0.038(5) -0.008(4) -0.012(4) -0.002(4)
O8 0.033(5) 0.034(5) 0.065(6) 0.007(4) -0.018(4) -0.002(4)
C12 0.038(7) 0.035(7) 0.025(6) -0.006(5) -0.002(5) 0.004(6)
C13 0.045(8) 0.036(7) 0.039(7) 0.018(6) -0.012(6) -0.019(6)
F41 0.069(10) 0.047(8) 0.061(8) -0.026(6) 0.001(7) 0.031(7)
F42 0.048(8) 0.051(9) 0.077(10) 0.031(7) 0.007(7) -0.012(7)
F43 0.104(19) 0.023(8) 0.047(10) -0.012(7) -0.043(11) 0.036(10)
F41' 0.037(13) 0.039(16) 0.42(7) 0.05(3) -0.06(3) 0.001(11)
F42' 0.102(12) 0.043(8) 0.073(10) -0.029(7) -0.030(8) 0.014(7)
F43' 0.21(3) 0.031(10) 0.014(8) -0.002(7) 0.012(12) 0.015(14)
O9 0.054(5) 0.036(5) 0.020(4) -0.003(4) -0.004(4) 0.000(4)
O10 0.043(5) 0.035(5) 0.030(4) 0.001(4) -0.004(4) 0.002(4)
C14 0.035(7) 0.028(6) 0.028(6) -0.007(5) -0.006(5) -0.003(5)
C15 0.044(8) 0.056(9) 0.023(6) 0.003(6) 0.002(6) -0.010(7)
F51 0.151(10) 0.046(5) 0.072(6) 0.011(5) -0.005(6) -0.051(6)
F52 0.157(11) 0.095(8) 0.037(5) 0.016(5) 0.039(6) 0.010(7)
F53 0.072(7) 0.162(11) 0.063(6) 0.054(7) -0.027(5) -0.043(7)
N1 0.060(8) 0.042(7) 0.056(8) -0.011(6) -0.009(6) -0.002(6)
C16 0.044(7) 0.038(7) 0.025(6) -0.017(6) -0.006(5) -0.011(6)
C17 0.063(9) 0.045(8) 0.032(7) -0.016(6) -0.017(6) 0.007(7)
N2 0.061(8) 0.043(7) 0.069(8) -0.029(7) -0.016(7) 0.006(6)
C18 0.052(8) 0.022(6) 0.052(8) -0.012(6) -0.013(7) 0.002(6)
C19 0.066(10) 0.050(8) 0.049(9) -0.014(7) -0.005(7) 0.005(7)
N3 0.040(6) 0.065(8) 0.039(6) -0.020(6) -0.012(5) 0.001(6)
C20 0.026(6) 0.046(8) 0.038(7) 0.015(6) -0.006(6) -0.003(6)
C21 0.041(7) 0.047(8) 0.046(8) -0.022(7) -0.013(6) 0.003(6)
N4 0.060(8) 0.057(8) 0.061(8) -0.041(7) -0.004(7) -0.011(7)
C22 0.050(8) 0.040(7) 0.034(7) -0.026(6) 0.010(6) -0.020(6)
C23 0.054(9) 0.057(9) 0.092(12) -0.040(9) -0.002(9) 0.001(8)
N5 0.035(6) 0.051(6) 0.035(6) -0.025(5) -0.007(5) 0.004(5)
C24 0.037(7) 0.035(7) 0.039(7) -0.019(6) -0.007(6) -0.006(5)
C25 0.051(8) 0.062(9) 0.043(8) -0.022(7) -0.001(7) -0.021(7)
N6 0.035(6) 0.035(6) 0.030(5) 0.008(5) -0.012(5) -0.007(5)
C26 0.025(6) 0.037(7) 0.038(7) -0.001(6) -0.012(5) 0.002(5)
C27 0.066(10) 0.049(9) 0.082(12) 0.030(8) -0.037(9) 0.004(8)

loop_
_atom_type_symbol
_atom_type_description
_atom_type_scat_dispersion_real
_atom_type_scat_dispersion_imag
_atom_type_scat_source
C C 0.0033 0.0016 'International Tables Vol C Tables 4.2.6.8 and 6.1.1.4'
N N 0.0061 0.0033 'International Tables Vol C Tables 4.2.6.8 and 6.1.1.4'
O O 0.0106 0.0060 'International Tables Vol C Tables 4.2.6.8 and 6.1.1.4'
F F 0.0171 0.0103 'International Tables Vol C Tables 4.2.6.8 and 6.1.1.4'
Ag Ag -0.8971 1.1015 'International Tables Vol C Tables 4.2.6.8 and 6.1.1.4'
H H 0.0000 0.0000 'International Tables Vol C Tables 4.2.6.8 and 6.1.1.4'

loop_
_geom_angle_atom_site_label_1
_geom_angle_atom_site_label_2
_geom_angle_atom_site_label_3
_geom_angle
_geom_angle_site_symmetry_1
_geom_angle_site_symmetry_3
C1 Ag1 N6 149.9(4) . .
C1 Ag1 O5 113.7(3) . .
N6 Ag1 O5 96.2(3) . .
C1 Ag1 Ag3 50.5(3) . .
N6 Ag1 Ag3 110.0(2) . .
O5 Ag1 Ag3 124.5(2) . .
C1 Ag1 Ag2 51.1(3) . .
N6 Ag1 Ag2 100.6(3) . .
O5 Ag1 Ag2 159.64(19) . .
Ag3 Ag1 Ag2 59.65(3) . .
C1 Ag1 Ag6 54.4(3) . .
N6 Ag1 Ag6 129.8(3) . .
O5 Ag1 Ag6 93.9(2) . .
Ag3 Ag1 Ag6 103.92(4) . .
Ag2 Ag1 Ag6 66.47(4) . .
O9 Ag2 C1 143.6(3) 1_655 .
O9 Ag2 O4 98.6(3) 1_655 .
C1 Ag2 O4 115.9(3) . .
O9 Ag2 O1 90.1(3) 1_655 .
C1 Ag2 O1 87.9(3) . .
O4 Ag2 O1 111.6(2) . .
O9 Ag2 Ag3 134.4(2) 1_655 .
C1 Ag2 Ag3 49.6(3) . .
O4 Ag2 Ag3 79.21(17) . .
O1 Ag2 Ag3 133.56(18) . .
O9 Ag2 Ag1 100.0(2) 1_655 .
C1 Ag2 Ag1 47.1(2) . .
O4 Ag2 Ag1 135.49(17) . .
O1 Ag2 Ag1 108.51(17) . .
Ag3 Ag2 Ag1 59.07(4) . .
O9 Ag2 Ag4 79.8(2) 1_655 1_655
C1 Ag2 Ag4 108.0(3) . 1_655
O4 Ag2 Ag4 57.94(18) . 1_655
O1 Ag2 Ag4 163.51(17) . 1_655
Ag3 Ag2 Ag4 60.25(3) . 1_655
Ag1 Ag2 Ag4 86.22(4) . 1_655
O9 Ag2 Ag6 103.5(2) 1_655 .
C1 Ag2 Ag6 49.5(3) . .
O4 Ag2 Ag6 151.26(18) . .
O1 Ag2 Ag6 50.96(17) . .
Ag3 Ag2 Ag6 97.65(4) . .
Ag1 Ag2 Ag6 57.91(3) . .
Ag4 Ag2 Ag6 144.11(4) 1_655 .
C5 Ag3 C1 159.8(4) 2_763 .
C5 Ag3 O3 103.3(3) 2_763 2_763
C1 Ag3 O3 96.2(3) . 2_763
C5 Ag3 Ag1 121.4(3) 2_763 .
C1 Ag3 Ag1 48.4(2) . .
O3 Ag3 Ag1 121.67(18) 2_763 .
C5 Ag3 Ag2 109.0(3) 2_763 .
C1 Ag3 Ag2 51.6(3) . .
O3 Ag3 Ag2 137.35(18) 2_763 .
Ag1 Ag3 Ag2 61.27(4) . .
C5 Ag3 Ag5 48.8(3) 2_763 1_655
C1 Ag3 Ag5 125.1(2) . 1_655
O3 Ag3 Ag5 116.77(18) 2_763 1_655
Ag1 Ag3 Ag5 76.68(3) . 1_655
Ag2 Ag3 Ag5 105.44(4) . 1_655
C5 Ag3 Ag4 45.9(3) 2_763 1_655
C1 Ag3 Ag4 114.0(2) . 1_655
O3 Ag3 Ag4 147.00(18) 2_763 1_655
Ag1 Ag3 Ag4 89.62(4) . 1_655
Ag2 Ag3 Ag4 64.43(3) . 1_655
Ag5 Ag3 Ag4 56.42(4) 1_655 1_655
C5 Ag4 O10 158.1(4) 2_663 .
C5 Ag4 O2 111.1(3) 2_663 .
O10 Ag4 O2 87.6(3) . .
C5 Ag4 Ag5 51.4(3) 2_663 .
O10 Ag4 Ag5 107.4(2) . .
O2 Ag4 Ag5 133.6(2) . .
C5 Ag4 Ag3 46.9(3) 2_663 1_455
O10 Ag4 Ag3 121.9(2) . 1_455
O2 Ag4 Ag3 144.4(2) . 1_455
Ag5 Ag4 Ag3 60.81(3) . 1_455
C5 Ag4 Ag2 101.0(3) 2_663 1_455
O10 Ag4 Ag2 75.9(2) . 1_455
O2 Ag4 Ag2 124.5(2) . 1_455
Ag5 Ag4 Ag2 101.83(4) . 1_455
Ag3 Ag4 Ag2 55.32(4) 1_455 1_455
C5 Ag4 Ag6 50.1(2) 2_663 .
O10 Ag4 Ag6 127.9(2) . .
O2 Ag4 Ag6 78.27(19) . .
Ag5 Ag4 Ag6 57.66(4) . .
Ag3 Ag4 Ag6 95.17(4) 1_455 .
Ag2 Ag4 Ag6 150.48(4) 1_455 .
N5 Ag5 C5 126.7(4) . 2_663
N5 Ag5 O8 108.1(3) . .
C5 Ag5 O8 125.2(3) 2_663 .
N5 Ag5 Ag4 143.1(2) . .
C5 Ag5 Ag4 49.0(3) 2_663 .
O8 Ag5 Ag4 89.0(2) . .
N5 Ag5 Ag6 146.9(3) . .
C5 Ag5 Ag6 54.4(2) 2_663 .
O8 Ag5 Ag6 79.5(2) . .
Ag4 Ag5 Ag6 66.85(4) . .
N5 Ag5 Ag3 88.6(3) . 1_455
C5 Ag5 Ag3 47.7(2) 2_663 1_455
O8 Ag5 Ag3 147.2(2) . 1_455
Ag4 Ag5 Ag3 62.77(4) . 1_455
Ag6 Ag5 Ag3 102.07(4) . 1_455
O7 Ag6 C5 125.6(3) . 2_663
O7 Ag6 C1 108.2(3) . .
C5 Ag6 C1 125.2(3) 2_663 .
O7 Ag6 C4 153.9(3) . 2_663
C5 Ag6 C4 28.3(3) 2_663 2_663
C1 Ag6 C4 97.4(3) . 2_663
O7 Ag6 C2 136.2(3) . .
C5 Ag6 C2 97.7(3) 2_663 .
C1 Ag6 C2 27.9(3) . .
C4 Ag6 C2 69.6(3) 2_663 .
O7 Ag6 O1 100.1(3) . .
C5 Ag6 O1 95.8(3) 2_663 .
C1 Ag6 O1 83.0(3) . .
C4 Ag6 O1 87.6(3) 2_663 .
C2 Ag6 O1 79.9(3) . .
O7 Ag6 Ag5 83.8(2) . .
C5 Ag6 Ag5 48.9(3) 2_663 .
C1 Ag6 Ag5 141.3(2) . .
C4 Ag6 Ag5 72.8(2) 2_663 .
C2 Ag6 Ag5 128.5(2) . .
O1 Ag6 Ag5 132.16(16) . .
O7 Ag6 Ag1 65.6(2) . .
C5 Ag6 Ag1 154.6(3) 2_663 .
C1 Ag6 Ag1 45.3(2) . .
C4 Ag6 Ag1 136.6(2) 2_663 .
C2 Ag6 Ag1 72.0(2) . .
O1 Ag6 Ag1 104.82(16) . .
Ag5 Ag6 Ag1 119.57(4) . .
O7 Ag6 Ag4 91.0(2) . .
C5 Ag6 Ag4 43.3(3) 2_663 .
C1 Ag6 Ag4 154.3(2) . .
C4 Ag6 Ag4 66.4(2) 2_663 .
C2 Ag6 Ag4 130.4(2) . .
O1 Ag6 Ag4 76.70(16) . .
Ag5 Ag6 Ag4 55.50(3) . .
Ag1 Ag6 Ag4 156.56(4) . .
O7 Ag6 Ag2 84.6(2) . .
C5 Ag6 Ag2 140.3(3) 2_663 .
C1 Ag6 Ag2 44.9(2) . .
C4 Ag6 Ag2 118.3(2) 2_663 .
C2 Ag6 Ag2 61.9(2) . .
O1 Ag6 Ag2 49.53(16) . .
Ag5 Ag6 Ag2 168.42(4) . .
Ag1 Ag6 Ag2 55.62(3) . .
Ag4 Ag6 Ag2 123.82(4) . .
N2 Ag7 N3 124.9(4) . .
N2 Ag7 N1 112.7(4) . .
N3 Ag7 N1 96.5(4) . .
N2 Ag7 N4 104.3(4) . .
N3 Ag7 N4 119.4(4) . .
N1 Ag7 N4 94.3(4) . .
C2 C1 Ag1 150.6(9) . .
C2 C1 Ag3 123.3(8) . .
Ag1 C1 Ag3 81.1(3) . .
C2 C1 Ag2 116.4(8) . .
Ag1 C1 Ag2 81.8(3) . .
Ag3 C1 Ag2 78.8(3) . .
C2 C1 Ag6 78.5(7) . .
Ag1 C1 Ag6 80.3(3) . .
Ag3 C1 Ag6 157.3(4) . .
Ag2 C1 Ag6 85.7(3) . .
C1 C2 C3 173.5(10) . .
C1 C2 Ag6 73.5(6) . .
C3 C2 Ag6 113.0(6) . .
C3 C3 C2 121.5(12) 2_663 .
C3 C3 C4 122.2(11) 2_663 .
C2 C3 C4 116.2(8) . .
C5 C4 C3 174.3(10) . .
C5 C4 Ag6 72.7(6) . 2_663
C3 C4 Ag6 113.0(6) . 2_663
C4 C5 Ag4 135.4(9) . 2_663
C4 C5 Ag3 118.0(8) . 2_763
Ag4 C5 Ag3 87.2(4) 2_663 2_763
C4 C5 Ag5 135.4(8) . 2_663
Ag4 C5 Ag5 79.6(4) 2_663 2_663
Ag3 C5 Ag5 83.5(4) 2_763 2_663
C4 C5 Ag6 79.1(6) . 2_663
Ag4 C5 Ag6 86.6(3) 2_663 2_663
Ag3 C5 Ag6 160.0(5) 2_763 2_663
Ag5 C5 Ag6 76.7(3) 2_663 2_663
C6 O1 Ag2 137.5(7) . .
C6 O1 Ag6 119.3(7) . .
Ag2 O1 Ag6 79.5(2) . .
C6 O2 Ag4 126.7(7) . .
O1 C6 O2 131.0(11) . .
O1 C6 C7 114.5(9) . .
O2 C6 C7 114.5(10) . .
F11' C7 F13' 109(3) . .
F11' C7 F12' 108(3) . .
F13' C7 F12' 109(3) . .
F11' C7 F12 69(3) . .
F13' C7 F12 50(3) . .
F12' C7 F12 150(4) . .
F11' C7 F11 132(3) . .
F13' C7 F11 58(3) . .
F12' C7 F11 52(3) . .
F12 C7 F11 106.5(10) . .
F11' C7 F13 40(3) . .
F13' C7 F13 128(3) . .
F12' C7 F13 69(3) . .
F12 C7 F13 106.2(10) . .
F11 C7 F13 107.0(10) . .
F11' C7 C6 112(3) . .
F13' C7 C6 119(3) . .
F12' C7 C6 98(4) . .
F12 C7 C6 109.9(9) . .
F11 C7 C6 113.6(10) . .
F13 C7 C6 113.1(10) . .
C8 O3 Ag3 146.4(7) . 2_763
C8 O4 Ag2 117.1(7) . .
O3 C8 O4 127.6(10) . .
O3 C8 C9 116.8(9) . .
O4 C8 C9 115.6(9) . .
F22 C9 F21 108.9(9) . .
F22 C9 F23 107.5(10) . .
F21 C9 F23 106.5(10) . .
F22 C9 C8 113.4(9) . .
F21 C9 C8 112.1(9) . .
F23 C9 C8 108.1(9) . .
C10 O5 Ag1 116.0(7) . .
O6 C10 O5 129.7(11) . .
O6 C10 C11 115.5(10) . .
O5 C10 C11 114.7(10) . .
F33 C11 F32 107.5(9) . .
F33 C11 F31 105.6(10) . .
F32 C11 F31 104.7(10) . .
F33 C11 F31' 53(3) . .
F32 C11 F31' 132(3) . .
F31 C11 F31' 55(3) . .
F33 C11 F33' 119(6) . .
F32 C11 F33' 46(3) . .
F31 C11 F33' 59(4) . .
F31' C11 F33' 100(3) . .
F33 C11 F32' 50(3) . .
F32 C11 F32' 64(3) . .
F31 C11 F32' 138(4) . .
F31' C11 F32' 101(3) . .
F33' C11 F32' 101(4) . .
F33 C11 C10 114.6(9) . .
F32 C11 C10 114.6(10) . .
F31 C11 C10 109.0(9) . .
F31' C11 C10 113(3) . .
F33' C11 C10 126(6) . .
F32' C11 C10 112(4) . .
C12 O7 Ag6 121.4(7) . .
C12 O8 Ag5 122.6(7) . .
O7 C12 O8 131.8(11) . .
O7 C12 C13 114.7(10) . .
O8 C12 C13 113.5(10) . .
F41' C13 F42 126.9(17) . .
F41' C13 F41 53.7(14) . .
F42 C13 F41 107.6(12) . .
F41' C13 F43' 108.6(14) . .
F42 C13 F43' 44.8(10) . .
F41 C13 F43' 134.5(15) . .
F41' C13 F43 51.4(15) . .
F42 C13 F43 105.6(11) . .
F41 C13 F43 103.9(11) . .
F43' C13 F43 65.2(12) . .
F41' C13 F42' 106.7(13) . .
F42 C13 F42' 57.9(10) . .
F41 C13 F42' 57.3(10) . .
F43' C13 F42' 101.7(11) . .
F43 C13 F42' 140.5(14) . .
F41' C13 C12 116.3(14) . .
F42 C13 C12 116.7(12) . .
F41 C13 C12 112.6(11) . .
F43' C13 C12 112.5(12) . .
F43 C13 C12 109.4(11) . .
F42' C13 C12 110.0(11) . .
C14 O9 Ag2 122.3(7) . 1_455
C14 O10 Ag4 128.4(7) . .
O10 C14 O9 130.8(11) . .
O10 C14 C15 116.0(10) . .
O9 C14 C15 113.1(10) . .
F52 C15 F53 105.0(12) . .
F52 C15 F51 105.1(12) . .
F53 C15 F51 107.3(12) . .
F52 C15 C14 113.5(12) . .
F53 C15 C14 112.7(11) . .
F51 C15 C14 112.5(11) . .
C16 N1 Ag7 154.0(11) . .
N1 C16 C17 178.6(13) . .
C18 N2 Ag7 168.5(11) . .
N2 C18 C19 178.7(15) . .
C20 N3 Ag7 158.9(11) . .
N3 C20 C21 177.8(14) . .
C22 N4 Ag7 163.9(12) . .
N4 C22 C23 177.2(16) . .
C24 N5 Ag5 169.0(9) . .
N5 C24 C25 177.6(14) . .
C26 N6 Ag1 171.9(10) . .
N6 C26 C27 178.4(15) . .

loop_
_geom_bond_atom_site_label_1
_geom_bond_atom_site_label_2
_geom_bond_distance
_geom_bond_site_symmetry_2
Ag1 C1 2.166(9) .
Ag1 N6 2.198(9) .
Ag1 O5 2.326(8) .
Ag1 Ag3 2.8622(15) .
Ag1 Ag2 2.9259(14) .
Ag1 Ag6 3.0034(14) .
Ag2 O9 2.251(7) 1_655
Ag2 C1 2.299(10) .
Ag2 O4 2.401(7) .
Ag2 O1 2.515(7) .
Ag2 Ag3 2.8793(15) .
Ag2 Ag4 3.1584(13) 1_655
Ag2 Ag6 3.2504(14) .
Ag3 C5 2.221(10) 2_763
Ag3 C1 2.234(10) .
Ag3 O3 2.411(7) 2_763
Ag3 Ag5 2.9849(15) 1_655
Ag3 Ag4 3.0400(14) 1_655
Ag4 C5 2.185(11) 2_663
Ag4 O10 2.232(8) .
Ag4 O2 2.363(8) .
Ag4 Ag5 2.8483(14) .
Ag4 Ag3 3.0400(14) 1_455
Ag4 Ag2 3.1584(13) 1_455
Ag4 Ag6 3.1779(15) .
Ag5 N5 2.221(10) .
Ag5 C5 2.262(10) 2_663
Ag5 O8 2.327(8) .
Ag5 Ag6 2.9200(14) .
Ag5 Ag3 2.9848(15) 1_455
Ag6 O7 2.266(8) .
Ag6 C5 2.441(9) 2_663
Ag6 C1 2.478(10) .
Ag6 C4 2.511(9) 2_663
Ag6 C2 2.533(9) .
Ag6 O1 2.567(7) .
Ag7 N2 2.224(12) .
Ag7 N3 2.285(11) .
Ag7 N1 2.314(11) .
Ag7 N4 2.339(13) .
C1 C2 1.211(13) .
C2 C3 1.434(13) .
C3 C3 1.358(18) 2_663
C3 C4 1.443(14) .
C4 C5 1.212(14) .
C4 Ag6 2.511(9) 2_663
C5 Ag4 2.185(11) 2_663
C5 Ag3 2.221(10) 2_763
C5 Ag5 2.262(10) 2_663
C5 Ag6 2.441(9) 2_663
O1 C6 1.223(13) .
O2 C6 1.230(12) .
C6 C7 1.561(15) .
C7 F11' 1.19(5) .
C7 F13' 1.19(5) .
C7 F12' 1.20(5) .
C7 F12 1.310(12) .
C7 F11 1.312(12) .
C7 F13 1.313(12) .
O3 C8 1.235(12) .
O3 Ag3 2.411(7) 2_763
O4 C8 1.245(12) .
C8 C9 1.548(15) .
C9 F22 1.298(12) .
C9 F21 1.303(12) .
C9 F23 1.344(13) .
O5 C10 1.252(13) .
O6 C10 1.250(13) .
C10 C11 1.518(15) .
C11 F33 1.291(11) .
C11 F32 1.319(11) .
C11 F31 1.328(12) .
C11 F31' 1.40(6) .
C11 F33' 1.40(6) .
C11 F32' 1.40(6) .
O7 C12 1.207(13) .
O8 C12 1.263(14) .
C12 C13 1.557(16) .
C13 F41' 1.269(16) .
C13 F42 1.274(13) .
C13 F41 1.283(14) .
C13 F43' 1.308(15) .
C13 F43 1.322(15) .
C13 F42' 1.327(15) .
O9 C14 1.241(13) .
O9 Ag2 2.251(7) 1_455
O10 C14 1.238(13) .
C14 C15 1.528(16) .
C15 F52 1.280(15) .
C15 F53 1.306(15) .
C15 F51 1.310(15) .
N1 C16 1.122(14) .
C16 C17 1.444(16) .
N2 C18 1.143(16) .
C18 C19 1.428(18) .
N3 C20 1.112(16) .
C20 C21 1.463(18) .
N4 C22 1.108(16) .
C22 C23 1.453(19) .
N5 C24 1.147(14) .
C24 C25 1.415(16) .
N6 C26 1.112(13) .
C26 C27 1.446(16) .
